data_4078714
loop_
_publ_author_name
'Herrmann, Christoph'
'Salas, Paloma F.'
'Cawthray, Jacqueline F.'
'de Kock, Carmen'
'Patrick, Brian O.'
'Smith, Peter J.'
'Adam, Michael J.'
'Orvig, Chris'

_publ_section_title
;
 1,1&#x2032;-Disubstituted Ferrocenyl Carbohydrate Chloroquine Conjugates
 as Potential Antimalarials
;
_journal_issue 16
_journal_name_full Organometallics
_journal_page_first 5736
_journal_paper_doi 10.1021/om300354x
_journal_volume 31
_journal_year 2012
_chemical_formula_sum 'C16 H18 Fe O4'
_chemical_formula_weight 330.15
_chemical_name_systematic
;
 ?
;
_space_group_IT_number 14
_symmetry_cell_setting monoclinic
_symmetry_space_group_name_Hall '-P 2yn'
_symmetry_space_group_name_H-M 'P 1 21/n 1'
_atom_sites_solution_hydrogens geom
_atom_sites_solution_primary direct
_atom_sites_solution_secondary difmap
_audit_creation_method SHELXL-97
_cell_angle_alpha 90.00
_cell_angle_beta 94.119(2)
_cell_angle_gamma 90.00
_cell_formula_units_Z 4
_cell_length_a 5.9480(2)
_cell_length_b 9.7074(3)
_cell_length_c 24.3424(8)
_cell_measurement_reflns_used 7338
_cell_measurement_temperature 100.0(1)
_cell_measurement_theta_max 30.00
_cell_measurement_theta_min 2.69
_cell_volume 1401.89(8)
_computing_structure_refinement 'SHELXL-97 (Sheldrick, 1997)'
_diffrn_ambient_temperature 100.0(1)
_diffrn_measured_fraction_theta_full 0.976
_diffrn_measured_fraction_theta_max 0.917
_diffrn_measurement_device_type 'Bruker X8 APEX II'
_diffrn_measurement_method 'area detector'
_diffrn_radiation_monochromator graphite
_diffrn_radiation_source 'fine-focus sealed tube'
_diffrn_radiation_type MoK\a
_diffrn_radiation_wavelength 0.71073
_diffrn_reflns_av_R_equivalents 0.0260
_diffrn_reflns_av_sigmaI/netI 0.0258
_diffrn_reflns_limit_h_max 4
_diffrn_reflns_limit_h_min -8
_diffrn_reflns_limit_k_max 13
_diffrn_reflns_limit_k_min -12
_diffrn_reflns_limit_l_max 30
_diffrn_reflns_limit_l_min -34
_diffrn_reflns_number 14599
_diffrn_reflns_theta_full 25.00
_diffrn_reflns_theta_max 30.03
_diffrn_reflns_theta_min 2.69
_exptl_absorpt_coefficient_mu 1.089
_exptl_absorpt_correction_T_max 0.877
_exptl_absorpt_correction_T_min 0.743
_exptl_absorpt_correction_type multi-scan
_exptl_crystal_colour orange
_exptl_crystal_density_diffrn 1.564
_exptl_crystal_density_method 'not measured'
_exptl_crystal_description needle
_exptl_crystal_F_000 688
_exptl_crystal_size_max 0.40
_exptl_crystal_size_mid 0.15
_exptl_crystal_size_min 0.12
_refine_diff_density_max 0.460
_refine_diff_density_min -0.300
_refine_diff_density_rms 0.059
_refine_ls_extinction_method none
_refine_ls_goodness_of_fit_ref 1.023
_refine_ls_hydrogen_treatment constr
_refine_ls_matrix_type full
_refine_ls_number_parameters 191
_refine_ls_number_reflns 3767
_refine_ls_number_restraints 0
_refine_ls_restrained_S_all 1.023
_refine_ls_R_factor_all 0.0336
_refine_ls_R_factor_gt 0.0274
_refine_ls_shift/su_max 0.001
_refine_ls_shift/su_mean 0.000
_refine_ls_structure_factor_coef Fsqd
_refine_ls_weighting_details 'calc w=1/[\s^2^(Fo^2^)+(0.0325P)^2^+0.7801P] where P=(Fo^2^+2Fc^2^)/3'
_refine_ls_weighting_scheme calc
_refine_ls_wR_factor_gt 0.0657
_refine_ls_wR_factor_ref 0.0685
_reflns_number_gt 3327
_reflns_number_total 3767
_reflns_threshold_expression >2sigma(I)
_cod_data_source_file om300354x_si_002.cif
_cod_data_source_block co367
_cod_depositor_comments 'Adding full bibliography for 4078713--4078715.cif.'
_cod_original_sg_symbol_H-M 'P 21/n'
_cod_database_code 4078714

loop_
_symmetry_equiv_pos_as_xyz
'x, y, z'
'-x+1/2, y+1/2, -z+1/2'
'-x, -y, -z'
'x-1/2, -y-1/2, z-1/2'

loop_
_atom_site_label
_atom_site_type_symbol
_atom_site_fract_x
_atom_site_fract_y
_atom_site_fract_z
_atom_site_U_iso_or_equiv
_atom_site_adp_type
_atom_site_occupancy
_atom_site_symmetry_multiplicity
_atom_site_calc_flag
_atom_site_refinement_flags
C1 C 0.4212(2) 0.51510(13) 0.09472(5) 0.0109(2) Uani 1 1 d .
C2 C 0.6499(2) 0.51828(14) 0.11742(5) 0.0120(2) Uani 1 1 d .
H2 H 0.7680 0.4593 0.1077 0.014 Uiso 1 1 calc R
C3 C 0.6684(2) 0.62629(14) 0.15741(5) 0.0144(3) Uani 1 1 d .
H3 H 0.8013 0.6512 0.1791 0.017 Uiso 1 1 calc R
C4 C 0.4530(2) 0.69027(14) 0.15914(6) 0.0143(3) Uani 1 1 d .
H4 H 0.4174 0.7650 0.1822 0.017 Uiso 1 1 calc R
C5 C 0.3006(2) 0.62204(13) 0.12011(5) 0.0131(3) Uani 1 1 d .
H5 H 0.1459 0.6440 0.1124 0.016 Uiso 1 1 calc R
C6 C 0.3266(2) 0.42046(13) 0.05032(5) 0.0109(2) Uani 1 1 d .
H6 H 0.3207 0.4703 0.0143 0.013 Uiso 1 1 calc R
C8 C 0.3909(2) 0.21643(14) 0.00246(6) 0.0147(3) Uani 1 1 d .
H8A H 0.4903 0.1349 0.0012 0.018 Uiso 1 1 calc R
H8B H 0.3959 0.2667 -0.0328 0.018 Uiso 1 1 calc R
C9 C 0.1510(2) 0.17051(15) 0.01007(6) 0.0177(3) Uani 1 1 d .
H9A H 0.0910 0.1175 -0.0225 0.021 Uiso 1 1 calc R
H9B H 0.1479 0.1107 0.0429 0.021 Uiso 1 1 calc R
C10 C 0.0080(2) 0.29796(17) 0.01722(7) 0.0210(3) Uani 1 1 d .
H10A H -0.0026 0.3519 -0.0174 0.025 Uiso 1 1 calc R
H10B H -0.1463 0.2701 0.0253 0.025 Uiso 1 1 calc R
C11 C 0.4982(2) 0.41840(14) 0.25630(5) 0.0134(3) Uani 1 1 d .
C12 C 0.2744(2) 0.47007(14) 0.24948(6) 0.0145(3) Uani 1 1 d .
H12 H 0.2132 0.5441 0.2691 0.017 Uiso 1 1 calc R
C13 C 0.1597(2) 0.38923(14) 0.20741(6) 0.0150(3) Uani 1 1 d .
H13 H 0.0064 0.3995 0.1943 0.018 Uiso 1 1 calc R
C14 C 0.3129(2) 0.29058(14) 0.18837(6) 0.0143(3) Uani 1 1 d .
H14 H 0.2800 0.2248 0.1600 0.017 Uiso 1 1 calc R
C15 C 0.5253(2) 0.30747(14) 0.21924(5) 0.0137(3) Uani 1 1 d .
H15 H 0.6582 0.2549 0.2157 0.016 Uiso 1 1 calc R
C17 C 0.6397(3) 0.47158(15) 0.34700(6) 0.0181(3) Uani 1 1 d .
C18 C 0.8453(3) 0.52767(17) 0.37892(6) 0.0261(4) Uani 1 1 d .
H18A H 0.8401 0.6286 0.3785 0.039 Uiso 1 1 calc R
H18B H 0.9809 0.4962 0.3620 0.039 Uiso 1 1 calc R
H18C H 0.8490 0.4948 0.4170 0.039 Uiso 1 1 calc R
O1 O 0.46916(16) 0.30472(10) 0.04739(4) 0.0131(2) Uani 1 1 d .
O2 O 0.10596(16) 0.38187(11) 0.06152(4) 0.0159(2) Uani 1 1 d .
O3 O 0.67439(18) 0.46828(11) 0.29209(4) 0.0176(2) Uani 1 1 d .
O4 O 0.4692(2) 0.43544(15) 0.36566(5) 0.0308(3) Uani 1 1 d .
Fe1 Fe 0.43092(3) 0.484479(18) 0.177451(7) 0.00968(6) Uani 1 1 d .

loop_
_atom_site_aniso_label
_atom_site_aniso_U_11
_atom_site_aniso_U_22
_atom_site_aniso_U_33
_atom_site_aniso_U_23
_atom_site_aniso_U_13
_atom_site_aniso_U_12
C1 0.0112(6) 0.0123(6) 0.0093(5) 0.0019(4) 0.0016(5) -0.0006(4)
C2 0.0115(6) 0.0139(6) 0.0107(5) 0.0012(5) 0.0015(5) -0.0015(5)
C3 0.0163(6) 0.0141(6) 0.0126(6) -0.0004(5) 0.0006(5) -0.0043(5)
C4 0.0210(7) 0.0101(6) 0.0121(6) 0.0007(5) 0.0032(5) -0.0011(5)
C5 0.0153(6) 0.0123(6) 0.0116(6) 0.0027(5) 0.0016(5) 0.0023(5)
C6 0.0101(6) 0.0130(6) 0.0097(5) -0.0001(4) 0.0012(5) 0.0010(5)
C8 0.0162(7) 0.0138(6) 0.0137(6) -0.0046(5) -0.0005(5) 0.0005(5)
C9 0.0178(7) 0.0186(7) 0.0169(6) -0.0029(5) 0.0017(5) -0.0063(5)
C10 0.0124(6) 0.0297(8) 0.0204(7) -0.0100(6) -0.0014(5) -0.0029(6)
C11 0.0147(6) 0.0162(6) 0.0091(5) 0.0011(5) -0.0005(5) -0.0019(5)
C12 0.0161(6) 0.0162(6) 0.0118(6) 0.0009(5) 0.0051(5) 0.0006(5)
C13 0.0130(6) 0.0183(6) 0.0139(6) 0.0050(5) 0.0018(5) -0.0027(5)
C14 0.0182(7) 0.0129(6) 0.0117(6) 0.0019(5) -0.0003(5) -0.0033(5)
C15 0.0157(6) 0.0126(6) 0.0129(6) 0.0020(5) 0.0009(5) 0.0008(5)
C17 0.0268(8) 0.0159(6) 0.0114(6) 0.0000(5) -0.0011(6) -0.0044(6)
C18 0.0347(9) 0.0272(8) 0.0150(7) 0.0018(6) -0.0070(6) -0.0141(7)
O1 0.0110(4) 0.0136(4) 0.0143(4) -0.0042(4) -0.0018(4) 0.0021(3)
O2 0.0089(4) 0.0233(5) 0.0158(5) -0.0070(4) 0.0025(4) -0.0026(4)
O3 0.0184(5) 0.0243(5) 0.0098(4) -0.0003(4) -0.0018(4) -0.0057(4)
O4 0.0315(7) 0.0479(8) 0.0133(5) -0.0003(5) 0.0032(5) -0.0145(6)
Fe1 0.01081(10) 0.00997(10) 0.00828(9) 0.00015(6) 0.00084(7) -0.00009(7)

loop_
_atom_type_symbol
_atom_type_description
_atom_type_scat_dispersion_real
_atom_type_scat_dispersion_imag
_atom_type_scat_source
C C 0.0033 0.0016 'International Tables Vol C Tables 4.2.6.8 and 6.1.1.4'
H H 0.0000 0.0000 'International Tables Vol C Tables 4.2.6.8 and 6.1.1.4'
O O 0.0106 0.0060 'International Tables Vol C Tables 4.2.6.8 and 6.1.1.4'
Fe Fe 0.3463 0.8444 'International Tables Vol C Tables 4.2.6.8 and 6.1.1.4'

loop_
_geom_angle_atom_site_label_1
_geom_angle_atom_site_label_2
_geom_angle_atom_site_label_3
_geom_angle
C5 C1 C2 108.07(11)
C5 C1 C6 125.75(12)
C2 C1 C6 126.13(12)
C5 C1 Fe1 69.93(7)
C2 C1 Fe1 70.24(8)
C6 C1 Fe1 127.45(9)
C3 C2 C1 107.66(12)
C3 C2 Fe1 69.77(8)
C1 C2 Fe1 68.74(8)
C3 C2 H2 126.2
C1 C2 H2 126.2
Fe1 C2 H2 126.9
C4 C3 C2 108.30(12)
C4 C3 Fe1 69.57(8)
C2 C3 Fe1 69.50(8)
C4 C3 H3 125.9
C2 C3 H3 125.9
Fe1 C3 H3 126.6
C3 C4 C5 107.87(12)
C3 C4 Fe1 69.79(8)
C5 C4 Fe1 69.24(7)
C3 C4 H4 126.1
C5 C4 H4 126.1
Fe1 C4 H4 126.5
C1 C5 C4 108.10(12)
C1 C5 Fe1 69.08(7)
C4 C5 Fe1 69.95(7)
C1 C5 H5 126.0
C4 C5 H5 126.0
Fe1 C5 H5 126.6
O2 C6 O1 111.65(11)
O2 C6 C1 109.28(11)
O1 C6 C1 109.18(10)
O2 C6 H6 108.9
O1 C6 H6 108.9
C1 C6 H6 108.9
O1 C8 C9 109.72(11)
O1 C8 H8A 109.7
C9 C8 H8A 109.7
O1 C8 H8B 109.7
C9 C8 H8B 109.7
H8A C8 H8B 108.2
C10 C9 C8 108.28(12)
C10 C9 H9A 110.0
C8 C9 H9A 110.0
C10 C9 H9B 110.0
C8 C9 H9B 110.0
H9A C9 H9B 108.4
O2 C10 C9 110.29(11)
O2 C10 H10A 109.6
C9 C10 H10A 109.6
O2 C10 H10B 109.6
C9 C10 H10B 109.6
H10A C10 H10B 108.1
O3 C11 C12 127.12(13)
O3 C11 C15 122.89(12)
C12 C11 C15 109.96(11)
O3 C11 Fe1 124.43(10)
C12 C11 Fe1 70.10(8)
C15 C11 Fe1 70.37(7)
C11 C12 C13 106.60(12)
C11 C12 Fe1 69.18(8)
C13 C12 Fe1 69.26(8)
C11 C12 H12 126.7
C13 C12 H12 126.7
Fe1 C12 H12 126.4
C14 C13 C12 108.67(12)
C14 C13 Fe1 69.33(8)
C12 C13 Fe1 69.95(8)
C14 C13 H13 125.7
C12 C13 H13 125.7
Fe1 C13 H13 126.6
C13 C14 C15 108.28(12)
C13 C14 Fe1 69.79(8)
C15 C14 Fe1 70.29(8)
C13 C14 H14 125.9
C15 C14 H14 125.9
Fe1 C14 H14 125.6
C11 C15 C14 106.48(12)
C11 C15 Fe1 68.97(7)
C14 C15 Fe1 68.69(7)
C11 C15 H15 126.8
C14 C15 H15 126.8
Fe1 C15 H15 127.1
O4 C17 O3 123.86(13)
O4 C17 C18 126.29(14)
O3 C17 C18 109.85(13)
C17 C18 H18A 109.5
C17 C18 H18B 109.5
H18A C18 H18B 109.5
C17 C18 H18C 109.5
H18A C18 H18C 109.5
H18B C18 H18C 109.5
C6 O1 C8 110.42(9)
C6 O2 C10 109.72(11)
C17 O3 C11 117.24(12)
C1 Fe1 C14 106.23(5)
C1 Fe1 C11 165.90(6)
C14 Fe1 C11 68.37(5)
C1 Fe1 C13 116.98(5)
C14 Fe1 C13 40.89(6)
C11 Fe1 C13 68.10(5)
C1 Fe1 C5 41.00(5)
C14 Fe1 C5 125.22(5)
C11 Fe1 C5 152.74(6)
C13 Fe1 C5 105.64(6)
C1 Fe1 C12 151.15(6)
C14 Fe1 C12 69.05(6)
C11 Fe1 C12 40.72(5)
C13 Fe1 C12 40.80(5)
C5 Fe1 C12 117.13(6)
C1 Fe1 C2 41.02(5)
C14 Fe1 C2 118.93(6)
C11 Fe1 C2 129.03(5)
C13 Fe1 C2 152.36(5)
C5 Fe1 C2 68.79(5)
C12 Fe1 C2 166.19(5)
C1 Fe1 C4 68.92(5)
C14 Fe1 C4 163.21(6)
C11 Fe1 C4 119.99(5)
C13 Fe1 C4 125.70(6)
C5 Fe1 C4 40.81(5)
C12 Fe1 C4 107.00(6)
C2 Fe1 C4 68.66(6)
C1 Fe1 C15 126.89(5)
C14 Fe1 C15 41.02(5)
C11 Fe1 C15 40.66(5)
C13 Fe1 C15 68.82(6)
C5 Fe1 C15 164.03(5)
C12 Fe1 C15 69.14(6)
C2 Fe1 C15 108.75(6)
C4 Fe1 C15 154.40(5)
C1 Fe1 C3 68.79(5)
C14 Fe1 C3 154.22(6)
C11 Fe1 C3 110.04(5)
C13 Fe1 C3 164.38(6)
C5 Fe1 C3 68.52(5)
C12 Fe1 C3 127.67(6)
C2 Fe1 C3 40.72(5)
C4 Fe1 C3 40.64(6)
C15 Fe1 C3 120.63(6)

loop_
_geom_bond_atom_site_label_1
_geom_bond_atom_site_label_2
_geom_bond_distance
C1 C5 1.4274(19)
C1 C2 1.4313(17)
C1 C6 1.4972(17)
C1 Fe1 2.0324(13)
C2 C3 1.4295(18)
C2 Fe1 2.0524(14)
C2 H2 0.9500
C3 C4 1.427(2)
C3 Fe1 2.0560(14)
C3 H3 0.9500
C4 C5 1.4282(18)
C4 Fe1 2.0531(13)
C4 H4 0.9500
C5 Fe1 2.0437(12)
C5 H5 0.9500
C6 O2 1.4098(16)
C6 O1 1.4127(16)
C6 H6 1.0000
C8 O1 1.4403(15)
C8 C9 1.519(2)
C8 H8A 0.9900
C8 H8B 0.9900
C9 C10 1.518(2)
C9 H9A 0.9900
C9 H9B 0.9900
C10 O2 1.4407(16)
C10 H10A 0.9900
C10 H10B 0.9900
C11 O3 1.4001(15)
C11 C12 1.4210(19)
C11 C15 1.4213(19)
C11 Fe1 2.0359(13)
C12 C13 1.4247(19)
C12 Fe1 2.0482(15)
C12 H12 0.9500
C13 C14 1.422(2)
C13 Fe1 2.0390(14)
C13 H13 0.9500
C14 C15 1.4321(18)
C14 Fe1 2.0330(13)
C14 H14 0.9500
C15 Fe1 2.0544(13)
C15 H15 0.9500
C17 O4 1.193(2)
C17 O3 1.3674(17)
C17 C18 1.503(2)
C18 H18A 0.9800
C18 H18B 0.9800
C18 H18C 0.9800

loop_
_geom_torsion_atom_site_label_1
_geom_torsion_atom_site_label_2
_geom_torsion_atom_site_label_3
_geom_torsion_atom_site_label_4
_geom_torsion
C5 C1 C2 C3 0.82(15)
C6 C1 C2 C3 178.35(12)
Fe1 C1 C2 C3 -59.12(9)
C5 C1 C2 Fe1 59.94(9)
C6 C1 C2 Fe1 -122.53(13)
C1 C2 C3 C4 -0.46(15)
Fe1 C2 C3 C4 -58.93(10)
C1 C2 C3 Fe1 58.48(9)
C2 C3 C4 C5 -0.09(15)
Fe1 C3 C4 C5 -58.97(9)
C2 C3 C4 Fe1 58.89(9)
C2 C1 C5 C4 -0.88(15)
C6 C1 C5 C4 -178.42(12)
Fe1 C1 C5 C4 59.26(9)
C2 C1 C5 Fe1 -60.14(9)
C6 C1 C5 Fe1 122.32(13)
C3 C4 C5 C1 0.60(15)
Fe1 C4 C5 C1 -58.72(9)
C3 C4 C5 Fe1 59.31(9)
C5 C1 C6 O2 -39.98(17)
C2 C1 C6 O2 142.92(13)
Fe1 C1 C6 O2 51.09(15)
C5 C1 C6 O1 -162.36(12)
C2 C1 C6 O1 20.53(18)
Fe1 C1 C6 O1 -71.29(14)
O1 C8 C9 C10 54.07(15)
C8 C9 C10 O2 -54.57(16)
O3 C11 C12 C13 178.11(13)
C15 C11 C12 C13 0.19(16)
Fe1 C11 C12 C13 59.41(10)
O3 C11 C12 Fe1 118.69(14)
C15 C11 C12 Fe1 -59.23(10)
C11 C12 C13 C14 -0.70(16)
Fe1 C12 C13 C14 58.66(10)
C11 C12 C13 Fe1 -59.36(10)
C12 C13 C14 C15 0.95(16)
Fe1 C13 C14 C15 60.00(9)
C12 C13 C14 Fe1 -59.04(10)
O3 C11 C15 C14 -177.63(12)
C12 C11 C15 C14 0.39(16)
Fe1 C11 C15 C14 -58.68(9)
O3 C11 C15 Fe1 -118.95(13)
C12 C11 C15 Fe1 59.07(10)
C13 C14 C15 C11 -0.82(15)
Fe1 C14 C15 C11 58.86(9)
C13 C14 C15 Fe1 -59.68(9)
O2 C6 O1 C8 63.06(13)
C1 C6 O1 C8 -176.00(11)
C9 C8 O1 C6 -58.32(14)
O1 C6 O2 C10 -62.80(14)
C1 C6 O2 C10 176.31(11)
C9 C10 O2 C6 58.65(16)
O4 C17 O3 C11 -0.4(2)
C18 C17 O3 C11 179.98(12)
C12 C11 O3 C17 57.96(19)
C15 C11 O3 C17 -124.37(15)
Fe1 C11 O3 C17 148.03(11)
C5 C1 Fe1 C14 125.50(8)
C2 C1 Fe1 C14 -115.67(8)
C6 C1 Fe1 C14 5.26(13)
C5 C1 Fe1 C11 -169.2(2)
C2 C1 Fe1 C11 -50.3(2)
C6 C1 Fe1 C11 70.6(3)
C5 C1 Fe1 C13 82.84(9)
C2 C1 Fe1 C13 -158.33(8)
C6 C1 Fe1 C13 -37.40(13)
C2 C1 Fe1 C5 118.83(11)
C6 C1 Fe1 C5 -120.24(15)
C5 C1 Fe1 C12 49.60(14)
C2 C1 Fe1 C12 168.43(10)
C6 C1 Fe1 C12 -70.65(17)
C5 C1 Fe1 C2 -118.83(11)
C6 C1 Fe1 C2 120.93(15)
C5 C1 Fe1 C4 -37.52(8)
C2 C1 Fe1 C4 81.30(8)
C6 C1 Fe1 C4 -157.77(13)
C5 C1 Fe1 C15 165.68(8)
C2 C1 Fe1 C15 -75.49(9)
C6 C1 Fe1 C15 45.43(14)
C5 C1 Fe1 C3 -81.24(8)
C2 C1 Fe1 C3 37.59(8)
C6 C1 Fe1 C3 158.51(13)
C13 C14 Fe1 C1 -112.69(8)
C15 C14 Fe1 C1 128.17(8)
C13 C14 Fe1 C11 81.08(8)
C15 C14 Fe1 C11 -38.05(8)
C15 C14 Fe1 C13 -119.14(11)
C13 C14 Fe1 C5 -71.87(10)
C15 C14 Fe1 C5 168.99(8)
C13 C14 Fe1 C12 37.24(8)
C15 C14 Fe1 C12 -81.90(9)
C13 C14 Fe1 C2 -155.22(7)
C15 C14 Fe1 C2 85.64(9)
C13 C14 Fe1 C4 -42.1(2)
C15 C14 Fe1 C4 -161.24(17)
C13 C14 Fe1 C15 119.14(11)
C13 C14 Fe1 C3 172.61(11)
C15 C14 Fe1 C3 53.47(15)
O3 C11 Fe1 C1 85.6(2)
C12 C11 Fe1 C1 -152.4(2)
C15 C11 Fe1 C1 -31.5(2)
O3 C11 Fe1 C14 155.40(13)
C12 C11 Fe1 C14 -82.59(9)
C15 C11 Fe1 C14 38.37(8)
O3 C11 Fe1 C13 -160.41(13)
C12 C11 Fe1 C13 -38.41(8)
C15 C11 Fe1 C13 82.56(9)
O3 C11 Fe1 C5 -78.80(17)
C12 C11 Fe1 C5 43.20(15)
C15 C11 Fe1 C5 164.17(11)
O3 C11 Fe1 C12 -122.01(15)
C15 C11 Fe1 C12 120.97(12)
O3 C11 Fe1 C2 45.01(14)
C12 C11 Fe1 C2 167.01(8)
C15 C11 Fe1 C2 -72.02(10)
O3 C11 Fe1 C4 -40.80(14)
C12 C11 Fe1 C4 81.20(9)
C15 C11 Fe1 C4 -157.83(8)
O3 C11 Fe1 C15 117.03(15)
C12 C11 Fe1 C15 -120.97(12)
O3 C11 Fe1 C3 2.97(13)
C12 C11 Fe1 C3 124.98(8)
C15 C11 Fe1 C3 -114.06(9)
C14 C13 Fe1 C1 83.74(8)
C12 C13 Fe1 C1 -156.12(8)
C12 C13 Fe1 C14 120.13(11)
C14 C13 Fe1 C11 -81.80(8)
C12 C13 Fe1 C11 38.34(8)
C14 C13 Fe1 C5 126.27(8)
C12 C13 Fe1 C5 -113.59(8)
C14 C13 Fe1 C12 -120.13(11)
C14 C13 Fe1 C2 52.25(14)
C12 C13 Fe1 C2 172.39(11)
C14 C13 Fe1 C4 166.21(7)
C12 C13 Fe1 C4 -73.66(9)
C14 C13 Fe1 C15 -37.93(7)
C12 C13 Fe1 C15 82.20(8)
C14 C13 Fe1 C3 -168.00(18)
C12 C13 Fe1 C3 -47.9(2)
C4 C5 Fe1 C1 -119.58(12)
C1 C5 Fe1 C14 -73.10(10)
C4 C5 Fe1 C14 167.33(8)
C1 C5 Fe1 C11 174.26(11)
C4 C5 Fe1 C11 54.68(15)
C1 C5 Fe1 C13 -113.34(8)
C4 C5 Fe1 C13 127.09(9)
C1 C5 Fe1 C12 -155.62(8)
C4 C5 Fe1 C12 84.80(9)
C1 C5 Fe1 C2 38.08(8)
C4 C5 Fe1 C2 -81.50(9)
C1 C5 Fe1 C4 119.58(12)
C1 C5 Fe1 C15 -46.0(2)
C4 C5 Fe1 C15 -165.58(19)
C1 C5 Fe1 C3 81.95(8)
C4 C5 Fe1 C3 -37.62(8)
C11 C12 Fe1 C1 166.48(10)
C13 C12 Fe1 C1 48.39(14)
C11 C12 Fe1 C14 80.78(8)
C13 C12 Fe1 C14 -37.31(8)
C13 C12 Fe1 C11 -118.09(11)
C11 C12 Fe1 C13 118.09(11)
C11 C12 Fe1 C5 -159.37(8)
C13 C12 Fe1 C5 82.54(9)
C11 C12 Fe1 C2 -47.0(3)
C13 C12 Fe1 C2 -165.1(2)
C11 C12 Fe1 C4 -116.49(8)
C13 C12 Fe1 C4 125.42(8)
C11 C12 Fe1 C15 36.72(8)
C13 C12 Fe1 C15 -81.37(8)
C11 C12 Fe1 C3 -76.52(10)
C13 C12 Fe1 C3 165.39(8)
C3 C2 Fe1 C1 119.36(11)
C3 C2 Fe1 C14 -159.21(8)
C1 C2 Fe1 C14 81.43(9)
C3 C2 Fe1 C11 -74.61(10)
C1 C2 Fe1 C11 166.03(8)
C3 C2 Fe1 C13 164.54(11)
C1 C2 Fe1 C13 45.18(15)
C3 C2 Fe1 C5 81.30(8)
C1 C2 Fe1 C5 -38.06(8)
C3 C2 Fe1 C12 -36.7(3)
C1 C2 Fe1 C12 -156.1(2)
C3 C2 Fe1 C4 37.36(8)
C1 C2 Fe1 C4 -82.00(8)
C3 C2 Fe1 C15 -115.49(8)
C1 C2 Fe1 C15 125.15(8)
C1 C2 Fe1 C3 -119.36(11)
C3 C4 Fe1 C1 -81.59(8)
C5 C4 Fe1 C1 37.70(8)
C3 C4 Fe1 C14 -157.65(18)
C5 C4 Fe1 C14 -38.4(2)
C3 C4 Fe1 C11 86.28(9)
C5 C4 Fe1 C11 -154.44(8)
C3 C4 Fe1 C13 169.64(8)
C5 C4 Fe1 C13 -71.08(10)
C3 C4 Fe1 C5 -119.28(12)
C3 C4 Fe1 C12 128.67(8)
C5 C4 Fe1 C12 -112.05(9)
C3 C4 Fe1 C2 -37.44(8)
C5 C4 Fe1 C2 81.85(9)
C3 C4 Fe1 C15 51.60(16)
C5 C4 Fe1 C15 170.88(12)
C5 C4 Fe1 C3 119.28(12)
C11 C15 Fe1 C1 170.86(8)
C14 C15 Fe1 C1 -70.70(10)
C11 C15 Fe1 C14 -118.44(12)
C14 C15 Fe1 C11 118.44(12)
C11 C15 Fe1 C13 -80.62(9)
C14 C15 Fe1 C13 37.82(8)
C11 C15 Fe1 C5 -152.99(19)
C14 C15 Fe1 C5 -34.5(2)
C11 C15 Fe1 C12 -36.77(8)
C14 C15 Fe1 C12 81.67(9)
C11 C15 Fe1 C2 128.71(8)
C14 C15 Fe1 C2 -112.85(9)
C11 C15 Fe1 C4 49.14(17)
C14 C15 Fe1 C4 167.59(12)
C11 C15 Fe1 C3 85.52(9)
C14 C15 Fe1 C3 -156.03(8)
C4 C3 Fe1 C1 81.94(8)
C2 C3 Fe1 C1 -37.85(8)
C4 C3 Fe1 C14 165.38(11)
C2 C3 Fe1 C14 45.58(15)
C4 C3 Fe1 C11 -113.07(8)
C2 C3 Fe1 C11 127.13(8)
C4 C3 Fe1 C13 -32.9(2)
C2 C3 Fe1 C13 -152.65(18)
C4 C3 Fe1 C5 37.77(8)
C2 C3 Fe1 C5 -82.02(8)
C4 C3 Fe1 C12 -70.60(10)
C2 C3 Fe1 C12 169.61(8)
C4 C3 Fe1 C2 119.79(11)
C2 C3 Fe1 C4 -119.79(11)
C4 C3 Fe1 C15 -156.83(8)
C2 C3 Fe1 C15 83.38(9)
